data_4113542
loop_
_publ_author_name
'Masahiro Honma'
'Takashi Sawada'
'Yuri Fujisawa'
'Masayuki Utsugi'
'Hideaki Watanabe'
'Akinori Umino'
'Takehiko Matsumura'
'Takayuki Hagihara'
'Masashi Takano'
'Masahisa Nakada'

_publ_section_title
;
 Asymmetric Catalysis on the Intramolecular Cyclopropanation of
 \a-Diazo-\b-keto Sulfones
;
_journal_name_full 'Journal of the American Chemical Society'
_journal_page_first 2860
_journal_page_last 2861
_journal_paper_doi 10.1021/ja029534l
_journal_volume 125
_journal_year 2003
_chemical_formula_moiety 'C15 H18 O3 S '
_chemical_formula_sum 'C15 H18 O3 S'
_chemical_formula_weight 278.37
_space_group_IT_number 4
_symmetry_cell_setting monoclinic
_symmetry_Int_Tables_number 4
_symmetry_space_group_name_Hall 'P 2yb'
_symmetry_space_group_name_H-M 'P 1 21 1'
_cell_angle_alpha 90
_cell_angle_beta 107.374(2)
_cell_angle_gamma 90
_cell_formula_units_Z 2
_cell_length_a 7.1956(4)
_cell_length_b 9.8812(6)
_cell_length_c 10.0669(5)
_cell_measurement_reflns_used 6265
_cell_measurement_temperature 93.1
_cell_measurement_theta_max 27.5
_cell_measurement_theta_min 2.1
_cell_volume 683.11(7)
_computing_cell_refinement PROCESS-AUTO
_computing_data_collection PROCESS-AUTO
_computing_data_reduction CrystalStructure
_computing_publication_material 'CrystalStructure Ver. 2.00'
_computing_structure_refinement CRYSTALS
_computing_structure_solution SIR92
_diffrn_detector_area_resol_mean 10.00
_diffrn_measured_fraction_theta_full 0.9988
_diffrn_measured_fraction_theta_max 0.9988
_diffrn_measurement_device_type 'Rigaku RAXIS-RAPID'
_diffrn_measurement_method \w
_diffrn_radiation_type 'Mo K\a'
_diffrn_radiation_wavelength 0.7107
_diffrn_reflns_av_R_equivalents 0.040
_diffrn_reflns_limit_h_max 9
_diffrn_reflns_limit_h_min -9
_diffrn_reflns_limit_k_max 12
_diffrn_reflns_limit_k_min -12
_diffrn_reflns_limit_l_max 13
_diffrn_reflns_limit_l_min -13
_diffrn_reflns_number 6346
_diffrn_reflns_theta_full 27.47
_diffrn_reflns_theta_max 27.47
_exptl_absorpt_coefficient_mu 0.238
_exptl_absorpt_correction_T_max 0.976
_exptl_absorpt_correction_T_min 0.592
_exptl_absorpt_correction_type
;
\y scans (North,Phillips & Matthews, 1968)
;
_exptl_absorpt_process_details '(North, Phillips & Mathews, 1968)'
_exptl_crystal_colour colorless
_exptl_crystal_density_diffrn 1.353
_exptl_crystal_description prism
_exptl_crystal_size_max 0.80
_exptl_crystal_size_mid 0.50
_exptl_crystal_size_min 0.10
_refine_diff_density_max 0.29
_refine_diff_density_min -0.39
_refine_ls_abs_structure_details 'Flack, H. D. (1983), Acta Cryst. A39, 876-881.  0 Friedel Pairs'
_refine_ls_abs_structure_Flack -0.0(2)
_refine_ls_extinction_coef -98.9(3)
_refine_ls_extinction_method 'Larson (1970) Crystallographic Computing eq. 22'
_refine_ls_goodness_of_fit_ref 1.491
_refine_ls_hydrogen_treatment refall
_refine_ls_number_parameters 192
_refine_ls_number_reflns 1619
_refine_ls_R_factor_gt 0.0320
_refine_ls_shift/su_max 0.0000
_refine_ls_structure_factor_coef Fsqd
_refine_ls_weighting_details 'w = 1/[0.001Fo^2^ + 1.000\s^2^(Fo)]/(4Fo^2^)'
_refine_ls_weighting_scheme calc
_refine_ls_wR_factor_ref 0.0940
_reflns_number_gt 1619
_reflns_number_total 1651
_reflns_threshold_expression F^2^>2.0\s(F^2^)
_cod_data_source_file ja029534lsi20030117_035028_2.cif
_cod_data_source_block '_cpw______________________'
_cod_original_cell_volume 683.11(6)
_cod_original_formula_sum 'C15 H18 O3 S '
_cod_database_code 4113542

loop_
_symmetry_equiv_pos_as_xyz
x,y,z
-x,y+1/2,-z

loop_
_atom_site_label
_atom_site_type_symbol
_atom_site_fract_x
_atom_site_fract_y
_atom_site_fract_z
_atom_site_U_iso_or_equiv
_atom_site_adp_type
_atom_site_occupancy
_atom_site_symmetry_multiplicity
_atom_site_calc_flag
S1 S 0.42346(6) 0.4398(1) 0.68515(4) 0.0168(1) Uani 1.00 1 d
O2 O 0.2628(2) 0.1422(2) 0.6124(1) 0.0242(4) Uani 1.00 1 d
O3 O 0.5195(2) 0.5619(2) 0.6596(1) 0.0236(3) Uani 1.00 1 d
O4 O 0.2664(2) 0.4569(2) 0.7449(1) 0.0226(3) Uani 1.00 1 d
C5 C 0.3724(3) 0.4041(2) 0.3933(2) 0.0225(5) Uani 1.00 1 d
C6 C 0.3203(3) 0.3602(2) 0.5230(2) 0.0175(4) Uani 1.00 1 d
C7 C 0.7885(3) 0.3333(2) 0.6079(2) 0.0229(5) Uani 1.00 1 d
C8 C 0.7282(3) 0.1907(2) 0.9951(2) 0.0224(4) Uani 1.00 1 d
C9 C 0.6004(3) 0.3266(2) 0.7905(2) 0.0174(4) Uani 1.00 1 d
C10 C 0.1795(3) 0.4436(2) 0.4052(2) 0.0205(4) Uani 1.00 1 d
C11 C 0.8949(3) 0.1982(2) 0.8243(2) 0.0225(4) Uani 1.00 1 d
C12 C 0.7570(3) 0.2873(2) 0.7426(2) 0.0188(4) Uani 1.00 1 d
C13 C 0.0066(3) 0.3551(2) 0.3333(2) 0.0233(5) Uani 1.00 1 d
C14 C 0.5850(3) 0.2802(2) 0.9197(2) 0.0209(4) Uani 1.00 1 d
C15 C 0.2276(3) 0.2235(2) 0.5182(2) 0.0180(4) Uani 1.00 1 d
C16 C 0.0708(3) 0.2095(2) 0.3782(2) 0.0222(4) Uani 1.00 1 d
C17 C 0.8817(3) 0.1476(2) 0.9491(2) 0.0248(5) Uani 1.00 1 d
C18 C 1.0308(4) 0.0492(3) 1.0347(2) 0.0350(6) Uani 1.00 1 d
C19 C 0.4294(3) 0.3194(3) 0.9864(2) 0.0289(5) Uani 1.00 1 d
H1 H 0.9976(4) 0.0162(3) 1.1139(2) 0.039(1) Uiso 1.00 1 c
H2 H 1.0486(4) -0.0199(3) 0.9839(2) 0.040(1) Uiso 1.00 1 c
H3 H 1.1486(4) 0.1072(3) 1.0879(2) 0.040(1) Uiso 1.00 1 c
H4 H 0.7267(3) 0.1623(2) 1.0827(2) 0.026(1) Uiso 1.00 1 c
H5 H 0.7224(3) 0.2815(2) 0.5349(2) 0.027(1) Uiso 1.00 1 c
H6 H 0.7544(3) 0.4315(2) 0.5849(2) 0.027(1) Uiso 1.00 1 c
H7 H 0.9204(3) 0.3205(2) 0.6209(2) 0.027(1) Uiso 1.00 1 c
H8 H 0.4314(3) 0.4219(3) 1.0073(2) 0.036(1) Uiso 1.00 1 c
H9 H 0.2934(3) 0.3039(3) 0.9303(2) 0.035(1) Uiso 1.00 1 c
H10 H 0.4454(3) 0.2659(3) 1.0723(2) 0.036(1) Uiso 1.00 1 c
H11 H 1.0072(3) 0.1655(2) 0.7881(2) 0.026(1) Uiso 1.00 1 c
H12 H -0.1210(3) 0.3836(2) 0.3530(2) 0.027(1) Uiso 1.00 1 c
H13 H -0.0300(3) 0.3726(2) 0.2250(2) 0.027(1) Uiso 1.00 1 c
H14 H 0.1297(3) 0.1769(2) 0.3131(2) 0.026(1) Uiso 1.00 1 c
H15 H -0.0443(3) 0.1568(2) 0.3801(2) 0.025(1) Uiso 1.00 1 c
H16 H 0.1713(3) 0.5307(2) 0.4280(2) 0.024(1) Uiso 1.00 1 c
H17 H 0.4736(3) 0.4634(2) 0.4147(2) 0.028(1) Uiso 1.00 1 c
H18 H 0.3836(3) 0.3344(2) 0.3317(2) 0.027(1) Uiso 1.00 1 c

loop_
_atom_site_aniso_label
_atom_site_aniso_U_11
_atom_site_aniso_U_22
_atom_site_aniso_U_33
_atom_site_aniso_U_12
_atom_site_aniso_U_13
_atom_site_aniso_U_23
S1 0.0173(2) 0.0154(2) 0.0159(2) 0.0011(1) 0.0022(1) -0.0006(2)
O2 0.0276(7) 0.0202(7) 0.0233(7) -0.0018(6) 0.0052(6) 0.0031(6)
O3 0.0258(7) 0.0166(7) 0.0245(7) -0.0020(6) 0.0015(6) 0.0018(6)
O4 0.0211(6) 0.0269(8) 0.0195(6) 0.0058(6) 0.0056(5) -0.0012(6)
C5 0.0243(9) 0.026(1) 0.0174(8) -0.0044(8) 0.0071(7) 0.0020(8)
C6 0.0190(8) 0.0172(9) 0.0147(8) -0.0004(7) 0.0025(6) -0.0014(7)
C7 0.0225(9) 0.026(1) 0.0198(9) 0.0010(8) 0.0057(7) -0.0008(8)
C8 0.0265(9) 0.0199(9) 0.0175(8) -0.0014(8) 0.0013(7) 0.0023(8)
C9 0.0164(8) 0.0160(9) 0.0168(8) 0.0003(7) 0.0002(7) 0.0004(7)
C10 0.0244(8) 0.0176(9) 0.0170(8) 0.0005(8) 0.0022(6) 0.0017(9)
C11 0.0198(8) 0.0206(9) 0.0230(9) 0.0033(8) 0.0001(7) -0.0064(8)
C12 0.0172(8) 0.0181(8) 0.0183(8) -0.0007(7) 0.0011(6) -0.0036(7)
C13 0.0204(9) 0.027(1) 0.0194(9) -0.0013(8) 0.0010(7) 0.0001(8)
C14 0.0226(9) 0.0194(9) 0.0181(9) -0.0025(8) 0.0022(7) -0.0002(8)
C15 0.0180(8) 0.0163(9) 0.0199(8) 0.0009(7) 0.0059(7) -0.0022(7)
C16 0.0230(9) 0.022(1) 0.0185(8) -0.0034(8) 0.0017(7) -0.0039(7)
C17 0.028(1) 0.0187(9) 0.0219(9) 0.0029(8) -0.0018(7) -0.0046(8)
C18 0.041(1) 0.034(1) 0.023(1) 0.018(1) -0.0002(9) 0.002(1)
C19 0.028(1) 0.039(1) 0.0215(9) 0.0024(9) 0.0096(8) 0.0075(9)

loop_
_atom_type_symbol
_atom_type_description
_atom_type_scat_dispersion_real
_atom_type_scat_dispersion_imag
_atom_type_scat_source
S S 0.148 0.159
;
International Tables for Crystallography
(1992, Vol. C, Tables 4.2.6.8 and 6.1.1.4)
;
O O 0.017 0.010
;
International Tables for Crystallography
(1992, Vol. C, Tables 4.2.6.8 and 6.1.1.4)
;
C C 0.006 0.003
;
International Tables for Crystallography
(1992, Vol. C, Tables 4.2.6.8 and 6.1.1.4)
;
H H 0.000 0.000
;
International Tables for Crystallography
(1992, Vol. C, Table 6.1.1.4)
;

loop_
_geom_angle_atom_site_label_1
_geom_angle_atom_site_label_2
_geom_angle_atom_site_label_3
_geom_angle
_geom_angle_publ_flag
O3 S1 O4 116.81(12) yes
O3 S1 C6 107.33(9) yes
O4 S1 C6 105.83(8) yes
O3 S1 C9 109.46(9) yes
O4 S1 C9 109.6(1) yes
C6 S1 C9 107.40(11) yes
C6 C5 C10 61.96(12) yes
C6 C5 H17 111.4(1) no
C10 C5 H17 120.97(13) no
C6 C5 H18 116.47(11) no
C10 C5 H18 120.71(12) no
H17 C5 H18 113.889(4) no
S1 C6 C5 121.52(15) yes
S1 C6 C10 118.07(15) yes
C5 C6 C10 57.61(12) yes
S1 C6 C15 119.43(14) yes
C5 C6 C15 116.64(16) yes
C10 C6 C15 105.75(14) yes
C12 C7 H5 112.03(11) no
C12 C7 H6 113.80(12) no
H5 C7 H6 108.920(5) no
C12 C7 H7 104.70(11) no
H5 C7 H7 107.742(4) no
H6 C7 H7 109.400(3) no
C14 C8 C17 123.0(2) yes
C14 C8 H4 119.44(12) no
C17 C8 H4 117.42(13) no
S1 C9 C12 118.11(14) yes
S1 C9 C14 120.76(15) yes
C12 C9 C14 121.12(18) yes
C5 C10 C6 60.43(12) yes
C5 C10 C13 117.69(19) yes
C6 C10 C13 108.36(18) yes
C5 C10 H16 114.11(13) no
C6 C10 H16 113.15(11) no
C13 C10 H16 124.61(12) no
C12 C11 C17 122.29(19) yes
C12 C11 H11 118.85(11) no
C17 C11 H11 118.79(12) no
C7 C12 C9 125.12(18) yes
C7 C12 C11 116.64(17) yes
C9 C12 C11 118.24(18) yes
C10 C13 C16 105.52(16) yes
C10 C13 H12 113.59(11) no
C16 C13 H12 113.87(11) no
C10 C13 H13 108.3(1) no
C16 C13 H13 114.64(11) no
H12 C13 H13 101.029(5) no
C8 C14 C9 117.19(18) yes
C8 C14 C19 116.31(18) yes
C9 C14 C19 126.49(18) yes
O2 C15 C6 125.79(18) yes
O2 C15 C16 125.98(18) yes
C6 C15 C16 108.08(16) yes
C13 C16 C15 105.13(16) yes
C13 C16 H14 106.00(11) no
C15 C16 H14 108.2(1) no
C13 C16 H15 108.7(1) no
C15 C16 H15 115.13(11) no
H14 C16 H15 113.002(3) no
C8 C17 C11 118.1(2) yes
C8 C17 C18 120.5(2) yes
C11 C17 C18 121.37(19) yes
C17 C18 H1 112.53(12) no
C17 C18 H2 111.53(11) no
H1 C18 H2 109.528 no
C17 C18 H3 105.82(14) no
H1 C18 H3 97.396(5) no
H2 C18 H3 119.338 no
C14 C19 H8 111.87(13) no
C14 C19 H9 116.38(11) no
H8 C19 H9 102.718 no
C14 C19 H10 109.93(11) no
H8 C19 H10 110.785 no
H9 C19 H10 104.758(4) no

loop_
_geom_bond_atom_site_label_1
_geom_bond_atom_site_label_2
_geom_bond_distance
_geom_bond_publ_flag
S1 O3 1.4517(18) yes
S1 O4 1.4400(13) yes
S1 C6 1.7634(19) yes
S1 C9 1.786(2) yes
O2 C15 1.211(3) yes
C5 C6 1.524(2) yes
C5 C10 1.480(3) yes
C5 H17 0.910 no
C5 H18 0.946 no
C6 C10 1.547(3) yes
C6 C15 1.501(3) yes
C7 C12 1.510(3) yes
C7 H5 0.906 no
C7 H6 1.01031(6) no
C7 H7 0.92713(5) no
C8 C14 1.397(3) yes
C8 C17 1.386(3) yes
C8 H4 0.928 no
C9 C12 1.406(2) yes
C9 C14 1.415(2) yes
C10 C13 1.516(3) yes
C10 H16 0.89685(5) no
C11 C12 1.396(3) yes
C11 C17 1.382(3) yes
C11 H11 1.033 no
C13 C16 1.537(3) yes
C13 H12 1.034 no
C13 H13 1.05663(5) no
C14 C19 1.517(3) yes
C15 C16 1.526(3) yes
C16 H14 0.938 no
C16 H15 0.983 no
C17 C18 1.512(3) yes
C18 H1 0.955 no
C18 H2 0.885 no
C18 H3 1.030 no
C19 H8 1.03368(6) no
C19 H9 0.985 no
C19 H10 0.990 no

loop_
_geom_contact_atom_site_label_1
_geom_contact_atom_site_label_2
_geom_contact_site_symmetry_2
_geom_contact_distance
_geom_contact_publ_flag
S1 O2 . 3.165(2) yes
S1 O3 . 1.4517(18) yes
S1 O4 . 1.4400(13) yes
S1 C5 . 2.871(2) yes
S1 C6 . 1.7634(19) yes
S1 C7 . 3.135(2) yes
S1 C9 . 1.786(2) yes
S1 C10 . 2.8408(18) yes
S1 C12 . 2.745(2) yes
S1 C14 . 2.789(2) yes
S1 C15 . 2.822(2) yes
S1 C19 . 3.246(2) yes
S1 H5 . 3.362(2) no
S1 H6 . 2.8512(19) no
S1 H8 . 3.231(2) no
S1 H9 . 3.185(2) no
S1 H15 2_556 3.377(2) no
S1 H16 . 2.8279(19) no
S1 H17 . 2.8605(19) no
O2 O4 . 3.381(2) yes
O2 C5 2_646 3.539(3) yes
O2 C6 . 2.418(3) yes
O2 C9 . 3.136(2) yes
O2 C10 . 3.582(3) yes
O2 C13 . 3.553(3) yes
O2 C13 2_546 3.569(3) yes
O2 C14 . 3.539(2) yes
O2 C15 . 1.211(3) yes
O2 C16 . 2.442(3) yes
O2 H6 2_646 2.854(3) no
O2 H7 1_455 3.051(3) no
O2 H9 . 3.524(3) no
O2 H11 1_455 2.917(3) no
O2 H12 2_546 2.811(3) no
O2 H14 . 2.896(3) no
O2 H15 . 2.699(3) no
O2 H16 2_546 3.222(3) no
O2 H17 2_646 2.665(3) no
O3 O4 . 2.463(2) yes
O3 C5 . 3.008(3) yes
O3 C5 2_656 3.545(3) yes
O3 C6 . 2.596(2) yes
O3 C7 . 3.118(3) yes
O3 C9 . 2.651(2) yes
O3 C10 . 3.189(2) yes
O3 C12 . 3.183(3) yes
O3 C15 2_656 3.318(2) yes
O3 C16 2_656 3.410(3) yes
O3 H1 2_757 3.570(3) no
O3 H3 2_757 2.956(3) no
O3 H5 . 3.533(3) no
O3 H5 2_656 3.088(3) no
O3 H6 . 2.417(3) no
O3 H10 2_657 3.317(3) no
O3 H14 2_656 2.705(3) no
O3 H15 2_556 3.452(3) no
O3 H16 . 2.885(2) no
O3 H17 . 2.578(2) no
O3 H18 2_656 2.776(3) no
O4 C6 . 2.563(2) yes
O4 C7 1_455 3.519(2) yes
O4 C8 2_657 3.483(3) yes
O4 C9 . 2.643(2) yes
O4 C10 . 3.290(2) yes
O4 C14 . 2.999(3) yes
O4 C15 . 3.198(2) yes
O4 C16 2_556 3.443(3) yes
O4 C19 . 2.726(3) yes
O4 H1 2_657 2.755(3) no
O4 H4 2_657 2.661(3) no
O4 H6 1_455 3.562(2) no
O4 H7 1_455 2.778(3) no
O4 H8 . 2.576(2) no
O4 H9 . 2.364(3) no
O4 H11 1_455 3.527(3) no
O4 H14 2_556 3.492(3) no
O4 H15 2_556 2.615(3) no
O4 H16 . 3.143(2) no
C5 C6 . 1.524(2) yes
C5 C7 . 3.203(3) yes
C5 C10 . 1.480(3) yes
C5 C13 . 2.564(3) yes
C5 C15 . 2.575(3) yes
C5 C16 . 2.869(3) yes
C5 H5 . 2.774(3) no
C5 H6 . 2.861(3) no
C5 H12 . 3.456(3) no
C5 H13 . 2.902(3) no
C5 H14 . 2.811(3) no
C5 H16 . 2.020(3) no
C5 H17 . 0.910 no
C5 H18 . 0.946 no
C6 C7 . 3.230(3) yes
C6 C9 . 2.861(2) yes
C6 C10 . 1.547(3) yes
C6 C12 . 3.337(3) yes
C6 C13 . 2.484(3) yes
C6 C15 . 1.501(3) yes
C6 C16 . 2.450(3) yes
C6 H5 . 2.964(3) no
C6 H6 . 3.079(3) no
C6 H7 1_455 3.332(3) no
C6 H12 . 3.133(3) no
C6 H13 . 3.294(3) no
C6 H14 . 2.811(3) no
C6 H15 . 3.277(3) no
C6 H16 . 2.071(3) no
C6 H17 . 2.040(3) no
C6 H18 . 2.122(2) no
C7 C9 . 2.589(3) yes
C7 C11 . 2.474(3) yes
C7 C12 . 1.510(3) yes
C7 C13 1_655 3.570(3) yes
C7 H1 2_757 3.302(3) no
C7 H5 . 0.906 no
C7 H6 . 1.01031(6) no
C7 H7 . 0.92713(5) no
C7 H11 . 2.610(3) no
C7 H12 1_655 2.873(3) no
C7 H14 2_656 3.496(3) no
C7 H15 1_655 3.376(3) no
C7 H16 2_646 3.036(3) no
C7 H17 . 2.817(3) no
C7 H18 . 3.374(3) no
C8 C9 . 2.400(3) yes
C8 C11 . 2.373(3) yes
C8 C12 . 2.781(3) yes
C8 C14 . 1.397(3) yes
C8 C17 . 1.386(3) yes
C8 C18 . 2.518(3) yes
C8 C19 . 2.477(3) yes
C8 H1 . 2.604(3) no
C8 H2 . 3.133(3) no
C8 H2 2_757 3.256(3) no
C8 H3 . 3.003(3) no
C8 H4 . 0.928 no
C8 H8 . 3.154(3) no
C8 H8 2_647 2.891(3) no
C8 H9 . 3.201(3) no
C8 H10 . 2.498(3) no
C8 H11 . 3.307(3) no
C8 H13 1_656 3.035(3) no
C9 C11 . 2.405(3) yes
C9 C12 . 1.406(2) yes
C9 C14 . 1.415(2) yes
C9 C15 . 3.370(3) yes
C9 C17 . 2.801(3) yes
C9 C18 2_757 3.491(3) yes
C9 C19 . 2.619(3) yes
C9 H1 2_757 3.337(3) no
C9 H2 2_757 3.227(3) no
C9 H3 2_757 3.335(3) no
C9 H4 . 3.243(3) no
C9 H5 . 2.990(3) no
C9 H6 . 2.821(3) no
C9 H7 . 3.251(3) no
C9 H8 . 2.951(3) no
C9 H9 . 2.961(3) no
C9 H10 . 3.397(3) no
C9 H11 . 3.339(3) no
C10 C11 2_656 3.349(3) yes
C10 C13 . 1.516(3) yes
C10 C15 . 2.431(3) yes
C10 C16 . 2.431(3) yes
C10 H5 2_656 3.429(3) no
C10 H7 1_455 3.477(3) no
C10 H11 2_656 2.973(3) no
C10 H12 . 2.150(3) no
C10 H13 . 2.103(3) no
C10 H14 . 2.782(3) no
C10 H15 . 3.232(3) no
C10 H15 2_556 3.364(3) no
C10 H16 . 0.89685(5) no
C10 H17 . 2.098(2) no
C10 H18 . 2.125(3) no
C11 C12 . 1.396(3) yes
C11 C14 . 2.798(3) yes
C11 C17 . 1.382(3) yes
C11 C18 . 2.524(3) yes
C11 H1 . 3.315(3) no
C11 H1 2_757 3.251(3) no
C11 H2 . 2.717(3) no
C11 H2 2_757 3.344(3) no
C11 H3 . 2.879(3) no
C11 H4 . 3.200(3) no
C11 H5 . 2.924(3) no
C11 H6 . 3.270(3) no
C11 H7 . 2.431(3) no
C11 H9 1_655 2.936(3) no
C11 H11 . 1.033 no
C11 H13 2_646 3.439(3) no
C11 H16 2_646 2.949(3) no
C12 C14 . 2.457(3) yes
C12 C17 . 2.433(3) yes
C12 C18 2_757 3.465(3) yes
C12 H1 2_757 2.965(3) no
C12 H2 2_757 3.297(3) no
C12 H3 2_757 3.559(3) no
C12 H5 . 2.031(3) no
C12 H6 . 2.129(3) no
C12 H7 . 1.962(3) no
C12 H11 . 2.099(3) no
C12 H16 2_646 3.190(3) no
C13 C15 . 2.432(3) yes
C13 C16 . 1.537(3) yes
C13 H2 2_656 3.335(3) no
C13 H4 1_454 3.319(3) no
C13 H5 1_455 3.363(3) no
C13 H7 1_455 3.156(3) no
C13 H11 2_656 3.292(3) no
C13 H12 . 1.034 no
C13 H13 . 1.05663(5) no
C13 H14 . 2.009(3) no
C13 H15 . 2.073(3) no
C13 H16 . 2.156(3) no
C13 H17 . 3.386(3) no
C13 H18 . 2.725(3) no
C14 C17 . 2.446(3) yes
C14 C19 . 1.517(3) yes
C14 H2 2_757 3.205(3) no
C14 H4 . 2.022(3) no
C14 H8 . 2.131(3) no
C14 H9 . 2.145(3) no
C14 H10 . 2.075(3) no
C14 H13 1_656 3.587(3) no
C15 C16 . 1.526(3) yes
C15 H5 . 3.560(3) no
C15 H6 2_646 3.082(3) no
C15 H7 1_455 2.871(3) no
C15 H11 1_455 3.578(3) no
C15 H12 . 3.011(3) no
C15 H13 . 3.324(3) no
C15 H14 . 2.026(3) no
C15 H15 . 2.137(3) no
C15 H16 . 3.160(3) no
C15 H17 . 3.308(3) no
C15 H17 2_646 3.289(3) no
C15 H18 . 2.691(3) no
C16 H1 1_454 3.189(3) no
C16 H3 1_454 3.295(3) no
C16 H4 1_454 3.286(3) no
C16 H5 1_455 3.413(3) no
C16 H6 2_646 2.998(3) no
C16 H7 1_455 3.151(3) no
C16 H12 . 2.173(3) no
C16 H13 . 2.199(3) no
C16 H14 . 0.938 no
C16 H15 . 0.983 no
C16 H16 . 3.260(3) no
C16 H16 2_546 3.464(3) no
C16 H18 . 2.727(3) no
C17 C18 . 1.512(3) yes
C17 H1 . 2.075(3) no
C17 H2 . 2.013(3) no
C17 H2 2_757 3.362(4) no
C17 H3 . 2.049(3) no
C17 H4 . 1.992(3) no
C17 H8 2_647 3.291(3) no
C17 H9 1_655 3.396(3) no
C17 H11 . 2.086(3) no
C17 H13 1_656 3.465(3) no
C17 H13 2_646 3.565(3) no
C17 H14 1_656 3.576(3) no
C18 H1 . 0.955 no
C18 H2 . 0.885 no
C18 H3 . 1.030 no
C18 H4 . 2.627(3) no
C18 H8 2_647 3.462(4) no
C18 H9 1_655 3.492(4) no
C18 H9 2_647 3.455(4) no
C18 H10 1_655 3.599(4) no
C18 H11 . 2.695(3) no
C18 H13 2_646 3.142(3) no
C18 H14 1_656 2.959(3) no
C19 H1 2_657 3.520(4) no
C19 H3 1_455 3.279(4) no
C19 H4 . 2.586(3) no
C19 H4 2_657 3.572(4) no
C19 H8 . 1.03368(6) no
C19 H9 . 0.985 no
C19 H10 . 0.990 no
C19 H11 1_455 3.450(3) no
C19 H18 1_556 3.592(3) no
H1 H2 . 1.50357(6) no
H1 H3 . 1.49246(6) no
H1 H4 . 2.370(3) no
H1 H6 2_747 3.138(3) no
H1 H7 2_747 3.205(3) no
H1 H8 2_647 3.104(4) no
H1 H9 2_647 2.903(4) no
H1 H14 1_656 2.512(3) no
H1 H15 1_656 3.113(3) no
H2 H3 . 1.65493(6) no
H2 H4 . 3.312(3) no
H2 H8 2_647 3.529(4) no
H2 H9 2_647 3.333(4) no
H2 H11 . 2.641(3) no
H2 H13 2_646 2.323(3) no
H3 H4 . 3.070(3) no
H3 H9 1_655 2.893(4) no
H3 H10 1_655 2.691(4) no
H3 H11 . 2.939(3) no
H3 H13 1_656 3.391(4) no
H3 H14 1_656 2.412(3) no
H3 H18 1_656 3.384(3) no
H4 H8 . 3.272(3) no
H4 H8 2_647 2.672(3) no
H4 H9 . 3.343(3) no
H4 H9 2_647 3.545(4) no
H4 H10 . 2.242(3) no
H4 H12 1_656 3.407(3) no
H4 H13 1_656 2.818(3) no
H4 H14 1_656 3.130(3) no
H4 H15 1_656 2.955(3) no
H5 H6 . 1.56013(9) no
H5 H7 . 1.48029(6) no
H5 H11 . 2.982(3) no
H5 H12 1_655 2.622(3) no
H5 H15 1_655 2.886(3) no
H5 H16 2_646 2.588(3) no
H5 H17 . 2.570(3) no
H5 H17 2_646 3.543(3) no
H5 H18 . 2.724(3) no
H6 H7 . 1.58195(6) no
H6 H11 . 3.490(3) no
H6 H12 1_655 2.780(3) no
H6 H14 2_656 2.668(3) no
H6 H15 2_656 2.999(3) no
H6 H17 . 2.247(3) no
H6 H18 . 3.236(3) no
H7 H9 1_655 3.455(3) no
H7 H11 . 2.223(3) no
H7 H12 1_655 2.697(3) no
H7 H15 1_655 2.988(3) no
H7 H15 2_656 3.442(3) no
H7 H16 2_646 2.947(3) no
H7 H17 . 3.557(3) no
H8 H9 . 1.57693(6) no
H8 H10 . 1.66586(9) no
H8 H18 1_556 3.494(3) no
H9 H10 . 1.56428(6) no
H9 H11 1_455 2.530(3) no
H10 H18 1_556 2.859(3) no
H11 H12 2_646 3.337(3) no
H11 H13 2_646 2.904(3) no
H11 H16 2_646 2.547(3) no
H12 H13 . 1.61396(6) no
H12 H14 . 2.833(3) no
H12 H15 . 2.304(3) no
H12 H16 . 2.481(3) no
H12 H17 1_455 3.256(3) no
H12 H18 1_455 3.540(3) no
H13 H14 . 2.289(3) no
H13 H15 . 2.663(3) no
H13 H16 . 2.635(3) no
H13 H18 . 2.871(3) no
H14 H15 . 1.60185(7) no
H14 H18 . 2.365(3) no
H15 H16 2_546 2.680(3) no
H16 H17 . 2.316(3) no
H16 H18 . 2.813(3) no
H17 H18 . 1.55537(7) no
